data_7132323
loop_
_publ_author_name
'Spoletti, Enrico'
'Verma, Vivek'
'Cappuccino, Chiara'
'Lusi, Matteo'

_publ_section_title
;
 Solid Solution Polymorphs afford two High-Soluble Co-Drug Forms of
 Tolbutamide and Chlorpropamide
;
_journal_name_full 'Chemical Communications'
_journal_paper_doi 10.1039/D3CC04725C
_journal_year 2023
_chemical_formula_sum 'C11.32 H16.31 Cl0.34 N2 O3 S'
_chemical_formula_weight 272.52
_chemical_name_common 'Chloropropamide Tolbutamide'
_space_group_crystal_system orthorhombic
_space_group_IT_number 60
_space_group_name_Hall '-P 2n 2ab'
_space_group_name_H-M_alt 'P b c n'
_atom_sites_solution_hydrogens mixed
_audit_creation_method SHELXL-2014
_audit_update_record
;
2023-08-22 deposited with the CCDC.	2023-11-10 downloaded from the CCDC.
;
_cell_angle_alpha 90
_cell_angle_beta 90
_cell_angle_gamma 90
_cell_formula_units_Z 8
_cell_length_a 15.2556(11)
_cell_length_b 9.3161(7)
_cell_length_c 19.5590(15)
_cell_measurement_reflns_used 523
_cell_measurement_temperature 293(2)
_cell_measurement_theta_max 40
_cell_measurement_theta_min 2
_cell_volume 2779.8(4)
_computing_structure_refinement 'SHELXL-2014 (Sheldrick, 2014)'
_diffrn_ambient_temperature 293(2)
_diffrn_measured_fraction_theta_full 0.999
_diffrn_measured_fraction_theta_max 0.998
_diffrn_measurement_device_type 'Bruker D8 Quest'
_diffrn_radiation_type MoK\a
_diffrn_radiation_wavelength 0.71073
_diffrn_reflns_av_R_equivalents 0.0951
_diffrn_reflns_av_unetI/netI 0.0284
_diffrn_reflns_Laue_measured_fraction_full 0.999
_diffrn_reflns_Laue_measured_fraction_max 0.998
_diffrn_reflns_limit_h_max 18
_diffrn_reflns_limit_h_min -18
_diffrn_reflns_limit_k_max 11
_diffrn_reflns_limit_k_min -11
_diffrn_reflns_limit_l_max 23
_diffrn_reflns_limit_l_min -23
_diffrn_reflns_number 53341
_diffrn_reflns_point_group_measured_fraction_full 0.999
_diffrn_reflns_point_group_measured_fraction_max 0.998
_diffrn_reflns_theta_full 25.242
_diffrn_reflns_theta_max 25.367
_diffrn_reflns_theta_min 2.562
_exptl_absorpt_coefficient_mu 0.299
_exptl_absorpt_correction_T_max 0.7452
_exptl_absorpt_correction_T_min 0.6966
_exptl_absorpt_correction_type multi-scan
_exptl_absorpt_process_details sadabs
_exptl_crystal_colour colourless
_exptl_crystal_density_diffrn 1.302
_exptl_crystal_description prism
_exptl_crystal_F_000 1152
_exptl_crystal_recrystallization_method 'Re-crystallisation from solvent'
_exptl_crystal_size_max 0.3
_exptl_crystal_size_mid 0.2
_exptl_crystal_size_min 0.2
_refine_diff_density_max 0.580
_refine_diff_density_min -0.404
_refine_diff_density_rms 0.164
_refine_ls_extinction_coef 0.022(4)
_refine_ls_extinction_expression Fc^*^=kFc[1+0.001xFc^2^\l^3^/sin(2\q)]^-1/4^
_refine_ls_extinction_method SHELXL
_refine_ls_goodness_of_fit_ref 1.116
_refine_ls_hydrogen_treatment mixed
_refine_ls_matrix_type full
_refine_ls_number_parameters 168
_refine_ls_number_reflns 2546
_refine_ls_number_restraints 6
_refine_ls_restrained_S_all 1.116
_refine_ls_R_factor_all 0.1733
_refine_ls_R_factor_gt 0.1098
_refine_ls_shift/su_max 2.500
_refine_ls_shift/su_mean 0.077
_refine_ls_structure_factor_coef Fsqd
_refine_ls_weighting_details 'w=1/[\s^2^(Fo^2^)+(0.1681P)^2^+1.8640P] where P=(Fo^2^+2Fc^2^)/3'
_refine_ls_weighting_scheme calc
_refine_ls_wR_factor_gt 0.2811
_refine_ls_wR_factor_ref 0.3390
_reflns_Friedel_coverage 0.000
_reflns_number_gt 1296
_reflns_number_total 2546
_reflns_threshold_expression 'I > 2\s(I)'
_cod_data_source_file d3cc04725c2.cif
_cod_data_source_block SS2_34
_cod_database_code 7132323
_shelx_space_group_comment
;
The symmetry employed for this shelxl refinement is uniquely defined
by the following loop, which should always be used as a source of
symmetry information in preference to the above space-group names.
They are only intended as comments.
;
_shelxl_version_number 2014-3

loop_
_space_group_symop_operation_xyz
'x, y, z'
'-x+1/2, -y+1/2, z+1/2'
'x+1/2, -y+1/2, -z'
'-x, y, -z+1/2'
'-x, -y, -z'
'x-1/2, y-1/2, -z-1/2'
'-x-1/2, y-1/2, z'
'x, -y, z-1/2'

loop_
_atom_site_label
_atom_site_type_symbol
_atom_site_fract_x
_atom_site_fract_y
_atom_site_fract_z
_atom_site_U_iso_or_equiv
_atom_site_adp_type
_atom_site_occupancy
_atom_site_site_symmetry_order
_atom_site_calc_flag
_atom_site_refinement_flags_posn
_atom_site_refinement_flags_adp
_atom_site_refinement_flags_occupancy
_atom_site_disorder_assembly
_atom_site_disorder_group
Cl1 Cl 0.1804(5) 0.0244(7) 0.9132(2) 0.172(4) Uani 0.345(15) 1 d . . P A 1
C1 C 0.1804(5) 0.0244(7) 0.9132(2) 0.172(4) Uani 0.655(15) 1 d . . P A 2
H1A H 0.1473 0.0853 0.9432 0.258 Uiso 0.655(15) 1 calc R U P A 2
H1B H 0.2419 0.0377 0.9214 0.258 Uiso 0.655(15) 1 calc R U P A 2
H1C H 0.1650 -0.0740 0.9214 0.258 Uiso 0.655(15) 1 calc R U P A 2
C2 C 0.1573(6) 0.0670(11) 0.8311(4) 0.121(3) Uani 1 1 d . . . . .
C3 C 0.1411(9) 0.1983(13) 0.8122(5) 0.160(4) Uani 1 1 d . . . . .
H3 H 0.1414 0.2706 0.8450 0.192 Uiso 1 1 calc R U . . .
C4 C 0.1234(8) 0.2342(9) 0.7443(5) 0.156(4) Uani 1 1 d . . . . .
H4 H 0.1096 0.3282 0.7323 0.187 Uiso 1 1 calc R U . . .
C5 C 0.1265(4) 0.1317(7) 0.6968(3) 0.0906(19) Uani 1 1 d . . . . .
C6 C 0.1422(7) -0.0051(8) 0.7161(4) 0.139(4) Uani 1 1 d . . . . .
H6 H 0.1413 -0.0780 0.6836 0.167 Uiso 1 1 calc R U . . .
C7 C 0.1595(8) -0.0378(10) 0.7834(5) 0.164(4) Uani 1 1 d . . . . .
H7 H 0.1728 -0.1316 0.7959 0.197 Uiso 1 1 calc R U . . .
S8 S 0.10371(13) 0.17161(16) 0.61003(9) 0.0949(8) Uani 1 1 d . . . . .
N9 N 0.1940(4) 0.2380(5) 0.5790(3) 0.0938(17) Uani 1 1 d . . . . .
H9 H 0.1936 0.3257 0.5653 0.113 Uiso 1 1 calc R U . . .
C10 C 0.2721(5) 0.1609(6) 0.5732(3) 0.0823(18) Uani 1 1 d . . . . .
N11 N 0.3411(4) 0.2388(5) 0.5601(3) 0.0985(18) Uani 1 1 d . . . . .
H11 H 0.3352 0.3303 0.5570 0.118 Uiso 1 1 calc R U . . .
C12 C 0.4271(6) 0.1769(8) 0.5504(5) 0.122(3) Uani 1 1 d . . . . .
H12A H 0.4589 0.2319 0.5164 0.146 Uiso 1 1 calc R U . . .
H12B H 0.4212 0.0794 0.5337 0.146 Uiso 1 1 calc R U . . .
C13 C 0.4785(8) 0.1759(11) 0.6167(7) 0.175(5) Uani 1 1 d . . . . .
H13A H 0.4829 0.2737 0.6333 0.210 Uiso 1 1 calc R U . . .
H13B H 0.4457 0.1214 0.6503 0.210 Uiso 1 1 calc R U . . .
C14 C 0.5665(10) 0.1160(15) 0.6122(10) 0.214(6) Uani 1 1 d . . . . .
H14A H 0.6065 0.1813 0.5893 0.256 Uiso 1 1 calc R U . A 2
H14B H 0.5666 0.0244 0.5886 0.256 Uiso 1 1 calc R U . A 2
C15 C 0.5885(12) 0.099(2) 0.6843(10) 0.178(17) Uani 0.655(15) 1 d . U P A 2
H15A H 0.6318 0.1694 0.6969 0.267 Uiso 0.655(15) 1 calc R U P A 2
H15B H 0.6114 0.0048 0.6921 0.267 Uiso 0.655(15) 1 calc R U P A 2
H15C H 0.5368 0.1131 0.7115 0.267 Uiso 0.655(15) 1 calc R U P A 2
O3 O 0.0442(3) 0.2901(5) 0.6082(3) 0.1269(19) Uani 1 1 d . . . . .
O2 O 0.0824(3) 0.0423(5) 0.5755(2) 0.1078(16) Uani 1 1 d . . . . .
O4 O 0.2715(3) 0.0301(4) 0.5797(2) 0.1034(16) Uani 1 1 d . . . . .
H15 H 0.5885(12) 0.099(2) 0.6843(10) 0.3(4) Uiso 0.345(15) 1 d . . P A 1

loop_
_atom_site_aniso_label
_atom_site_aniso_U_11
_atom_site_aniso_U_22
_atom_site_aniso_U_33
_atom_site_aniso_U_23
_atom_site_aniso_U_13
_atom_site_aniso_U_12
Cl1 0.251(8) 0.194(6) 0.071(3) -0.010(3) 0.014(3) -0.007(5)
C1 0.251(8) 0.194(6) 0.071(3) -0.010(3) 0.014(3) -0.007(5)
C2 0.147(7) 0.134(7) 0.082(5) -0.016(5) 0.018(4) -0.021(6)
C3 0.238(12) 0.134(8) 0.109(8) -0.053(6) -0.007(7) 0.027(8)
C4 0.248(11) 0.095(5) 0.124(8) -0.044(5) -0.025(8) 0.041(6)
C5 0.100(5) 0.080(4) 0.092(5) -0.015(3) 0.001(4) 0.002(3)
C6 0.257(11) 0.081(4) 0.078(5) 0.003(4) -0.005(6) -0.034(6)
C7 0.283(14) 0.117(7) 0.092(6) 0.004(5) -0.014(7) -0.039(7)
S8 0.1123(15) 0.0675(10) 0.1049(14) 0.0044(8) -0.0147(10) 0.0029(9)
N9 0.124(4) 0.054(3) 0.104(4) 0.013(2) 0.003(3) 0.000(3)
C10 0.123(5) 0.058(3) 0.065(3) -0.001(3) 0.012(3) -0.002(4)
N11 0.134(5) 0.062(3) 0.099(4) 0.004(3) 0.025(3) -0.010(3)
C12 0.141(7) 0.091(5) 0.135(7) -0.005(5) 0.040(6) -0.002(5)
C13 0.151(9) 0.116(7) 0.260(16) -0.058(8) -0.008(9) 0.040(6)
C14 0.193(13) 0.150(10) 0.30(2) -0.057(11) 0.017(12) 0.005(10)
C15 0.175(18) 0.168(18) 0.191(19) 0.004(8) -0.015(8) -0.006(8)
O3 0.117(4) 0.093(3) 0.170(5) 0.008(3) -0.015(3) 0.024(3)
O2 0.140(4) 0.081(3) 0.102(3) -0.003(2) -0.026(3) -0.021(3)
O4 0.133(4) 0.054(2) 0.123(4) 0.006(2) 0.010(3) 0.002(2)

loop_
_atom_type_symbol
_atom_type_description
_atom_type_scat_dispersion_real
_atom_type_scat_dispersion_imag
_atom_type_scat_source
C C 0.0033 0.0016 'International Tables Vol C Tables 4.2.6.8 and 6.1.1.4'
H H 0.0000 0.0000 'International Tables Vol C Tables 4.2.6.8 and 6.1.1.4'
N N 0.0061 0.0033 'International Tables Vol C Tables 4.2.6.8 and 6.1.1.4'
O O 0.0106 0.0060 'International Tables Vol C Tables 4.2.6.8 and 6.1.1.4'
Cl Cl 0.1484 0.1585 'International Tables Vol C Tables 4.2.6.8 and 6.1.1.4'
S S 0.1246 0.1234 'International Tables Vol C Tables 4.2.6.8 and 6.1.1.4'

loop_
_geom_angle_atom_site_label_1
_geom_angle_atom_site_label_2
_geom_angle_atom_site_label_3
_geom_angle
_geom_angle_site_symmetry_1
_geom_angle_site_symmetry_3
_geom_angle_publ_flag
C3 C2 C7 119.2(8) . . ?
C3 C2 Cl1 122.0(8) . . ?
C7 C2 Cl1 118.7(8) . . ?
C2 C3 C4 122.1(8) . . ?
C5 C4 C3 119.0(9) . . ?
C4 C5 C6 119.2(8) . . ?
C4 C5 S8 120.7(7) . . ?
C6 C5 S8 120.0(5) . . ?
C5 C6 C7 120.6(8) . . ?
C2 C7 C6 119.7(9) . . ?
O2 S8 O3 119.9(3) . . ?
O2 S8 N9 109.8(3) . . ?
O3 S8 N9 103.6(3) . . ?
O2 S8 C5 108.8(3) . . ?
O3 S8 C5 108.0(3) . . ?
N9 S8 C5 105.7(3) . . ?
C10 N9 S8 123.9(4) . . ?
O4 C10 N11 125.5(7) . . ?
O4 C10 N9 119.8(6) . . ?
N11 C10 N9 114.7(5) . . ?
C10 N11 C12 122.4(6) . . ?
N11 C12 C13 111.2(8) . . ?
C14 C13 C12 115.3(12) . . ?
C13 C14 C15 101.2(14) . . ?

loop_
_geom_bond_atom_site_label_1
_geom_bond_atom_site_label_2
_geom_bond_distance
_geom_bond_site_symmetry_2
_geom_bond_publ_flag
Cl1 C2 1.691(9) . ?
C2 C3 1.301(12) . ?
C2 C7 1.351(12) . ?
C3 C4 1.396(13) . ?
C4 C5 1.332(9) . ?
C5 C6 1.351(10) . ?
C5 S8 1.772(7) . ?
C6 C7 1.377(11) . ?
S8 O2 1.419(4) . ?
S8 O3 1.430(5) . ?
S8 N9 1.628(6) . ?
N9 C10 1.396(8) . ?
C10 O4 1.225(7) . ?
C10 N11 1.303(8) . ?
N11 C12 1.446(9) . ?
C12 C13 1.515(14) . ?
C13 C14 1.456(16) . ?
C14 C15 1.459(18) . ?
